data_7151022
loop_
_publ_author_name
'Ye, Shengqing'
'Ding, Qiuping'
'Wang, Zhiyong'
'Zhou, Haibo'
'Wu, Jie'

_publ_section_title
;
 Tandem addition-cyclization reactions of 2-alkynylbenzenamines with
 isocyanates catalyzed by PdCl2
;
_journal_issue 23
_journal_name_full 'Organic &amp; Biomolecular Chemistry'
_journal_page_first 4406
_journal_page_last 4412
_journal_paper_doi 10.1039/B812015c
_journal_volume 6
_journal_year 2008
_chemical_formula_sum 'C21 H16 N2 O'
_chemical_formula_weight 312.36
_chemical_name_systematic
;
?
;
_space_group_IT_number 14
_symmetry_cell_setting monoclinic
_symmetry_space_group_name_Hall '-P 2ybc'
_symmetry_space_group_name_H-M 'P 1 21/c 1'
_atom_sites_solution_hydrogens geom
_atom_sites_solution_primary direct
_atom_sites_solution_secondary difmap
_audit_creation_method SHELXL-97
_cell_angle_alpha 90.00
_cell_angle_beta 95.267(6)
_cell_angle_gamma 90.00
_cell_formula_units_Z 4
_cell_length_a 10.974(5)
_cell_length_b 14.927(6)
_cell_length_c 9.978(4)
_cell_measurement_reflns_used 814
_cell_measurement_temperature 293(2)
_cell_measurement_theta_max 22.389
_cell_measurement_theta_min 2.310
_cell_volume 1627.6(12)
_computing_cell_refinement 'Bruker SMART'
_computing_data_collection 'Bruker SMART'
_computing_data_reduction 'Bruker SHELXTL'
_computing_molecular_graphics 'Bruker SHELXTL'
_computing_publication_material 'Bruker SHELXTL'
_computing_structure_refinement 'SHELXL-97 (Sheldrick, 1997)'
_computing_structure_solution 'SHELXS-97 (Sheldrick, 1990)'
_diffrn_ambient_temperature 293(2)
_diffrn_measured_fraction_theta_full 0.997
_diffrn_measured_fraction_theta_max 0.997
_diffrn_measurement_device_type 'CCD area detector'
_diffrn_measurement_method 'phi and omega scans'
_diffrn_radiation_monochromator graphite
_diffrn_radiation_source 'fine-focus sealed tube'
_diffrn_radiation_type MoK\a
_diffrn_radiation_wavelength 0.71073
_diffrn_reflns_av_R_equivalents 0.0507
_diffrn_reflns_av_sigmaI/netI 0.0735
_diffrn_reflns_limit_h_max 13
_diffrn_reflns_limit_h_min -12
_diffrn_reflns_limit_k_max 17
_diffrn_reflns_limit_k_min -14
_diffrn_reflns_limit_l_max 11
_diffrn_reflns_limit_l_min -11
_diffrn_reflns_number 6575
_diffrn_reflns_theta_full 25.01
_diffrn_reflns_theta_max 25.01
_diffrn_reflns_theta_min 1.86
_exptl_absorpt_coefficient_mu 0.079
_exptl_absorpt_correction_T_max 0.9937
_exptl_absorpt_correction_T_min 0.9766
_exptl_absorpt_correction_type multi-scan
_exptl_absorpt_process_details sadabs
_exptl_crystal_colour colorless
_exptl_crystal_density_diffrn 1.275
_exptl_crystal_density_method 'not measured'
_exptl_crystal_description needle
_exptl_crystal_F_000 656
_exptl_crystal_size_max 0.30
_exptl_crystal_size_mid 0.10
_exptl_crystal_size_min 0.08
_refine_diff_density_max 0.172
_refine_diff_density_min -0.230
_refine_diff_density_rms 0.041
_refine_ls_extinction_method none
_refine_ls_goodness_of_fit_ref 0.805
_refine_ls_hydrogen_treatment constr
_refine_ls_matrix_type full
_refine_ls_number_parameters 217
_refine_ls_number_reflns 2852
_refine_ls_number_restraints 0
_refine_ls_restrained_S_all 0.805
_refine_ls_R_factor_all 0.0830
_refine_ls_R_factor_gt 0.0505
_refine_ls_shift/su_max 0.000
_refine_ls_shift/su_mean 0.000
_refine_ls_structure_factor_coef Fsqd
_refine_ls_weighting_details 'calc w=1/[\s^2^(Fo^2^)+(0.0677P)^2^+0.0000P] where P=(Fo^2^+2Fc^2^)/3'
_refine_ls_weighting_scheme calc
_refine_ls_wR_factor_gt 0.1155
_refine_ls_wR_factor_ref 0.1226
_reflns_number_gt 1546
_reflns_number_total 2852
_reflns_threshold_expression >2sigma(I)
_cod_data_source_file B812015c.txt
_cod_data_source_block f80513b
_cod_depositor_comments
;
The following automatic conversions were performed:
'_symmetry_cell_setting' value 'Monoclinic' changed to 'monoclinic'
according to '/home/saulius/struct/CIF-dictionaries/cif_core.dic'
dictionary named 'cif_core.dic' version 2.4.1 from 2010-06-29.

Automatic conversion script
Id: cif_fix_enum 1527 2010-12-29 10:47:43Z saulius 
;
_cod_original_sg_symbol_H-M P2(1)/c
_cod_database_code 7151022

loop_
_symmetry_equiv_pos_as_xyz
'x, y, z'
'-x, y+1/2, -z+1/2'
'-x, -y, -z'
'x, -y-1/2, z-1/2'

loop_
_atom_site_label
_atom_site_type_symbol
_atom_site_fract_x
_atom_site_fract_y
_atom_site_fract_z
_atom_site_U_iso_or_equiv
_atom_site_adp_type
_atom_site_occupancy
_atom_site_symmetry_multiplicity
_atom_site_calc_flag
_atom_site_refinement_flags
_atom_site_disorder_assembly
_atom_site_disorder_group
N1 N 0.08064(15) 0.26142(10) 0.85180(17) 0.0486(5) Uani 1 1 d . . .
H1A H 0.0572 0.2403 0.7735 0.058 Uiso 1 1 calc R . .
N2 N -0.08059(15) 0.17631(11) 0.91561(16) 0.0504(5) Uani 1 1 d . . .
O1 O 0.01678(13) 0.27720(10) 1.06193(15) 0.0625(4) Uani 1 1 d . . .
C1 C 0.18959(17) 0.31247(12) 0.8619(2) 0.0472(5) Uani 1 1 d . . .
C2 C 0.2619(2) 0.30806(15) 0.7565(2) 0.0609(6) Uani 1 1 d . . .
H2A H 0.2373 0.2727 0.6821 0.073 Uiso 1 1 calc R . .
C3 C 0.3701(2) 0.35521(17) 0.7595(3) 0.0724(7) Uani 1 1 d . . .
H3A H 0.4173 0.3519 0.6869 0.087 Uiso 1 1 calc R . .
C4 C 0.4081(2) 0.40660(16) 0.8681(3) 0.0727(7) Uani 1 1 d . . .
H4A H 0.4816 0.4379 0.8710 0.087 Uiso 1 1 calc R . .
C5 C 0.3364(2) 0.41142(16) 0.9729(3) 0.0711(7) Uani 1 1 d . . .
H5A H 0.3622 0.4464 1.0473 0.085 Uiso 1 1 calc R . .
C6 C 0.22708(19) 0.36597(14) 0.9713(2) 0.0585(6) Uani 1 1 d . . .
H6A H 0.1790 0.3711 1.0430 0.070 Uiso 1 1 calc R . .
C7 C 0.00943(18) 0.24204(13) 0.9508(2) 0.0478(5) Uani 1 1 d . . .
C8 C -0.20379(19) 0.19059(14) 0.9364(2) 0.0532(6) Uani 1 1 d . . .
C9 C -0.2570(2) 0.25171(15) 1.0176(2) 0.0651(7) Uani 1 1 d . . .
H9A H -0.2096 0.2926 1.0699 0.078 Uiso 1 1 calc R . .
C10 C -0.3826(2) 0.24989(18) 1.0182(3) 0.0800(8) Uani 1 1 d . . .
H10A H -0.4207 0.2898 1.0726 0.096 Uiso 1 1 calc R . .
C11 C -0.4534(2) 0.1892(2) 0.9385(3) 0.0835(8) Uani 1 1 d . . .
H11A H -0.5381 0.1899 0.9396 0.100 Uiso 1 1 calc R . .
C12 C -0.4006(2) 0.12847(19) 0.8585(3) 0.0782(8) Uani 1 1 d . . .
H12A H -0.4487 0.0881 0.8059 0.094 Uiso 1 1 calc R . .
C13 C -0.2734(2) 0.12818(15) 0.8573(2) 0.0598(6) Uani 1 1 d . . .
C14 C -0.1899(2) 0.07390(16) 0.7923(2) 0.0638(6) Uani 1 1 d . . .
H14A H -0.2113 0.0268 0.7337 0.077 Uiso 1 1 calc R . .
C15 C -0.07407(19) 0.10189(14) 0.8294(2) 0.0529(6) Uani 1 1 d . . .
C16 C 0.0404(2) 0.05607(14) 0.8064(2) 0.0550(6) Uani 1 1 d . . .
C17 C 0.0433(3) 0.00065(16) 0.6954(3) 0.0743(7) Uani 1 1 d . . .
H17A H -0.0242 -0.0020 0.6319 0.089 Uiso 1 1 calc R . .
C18 C 0.1447(3) -0.05021(17) 0.6783(4) 0.0967(10) Uani 1 1 d . . .
H18A H 0.1442 -0.0881 0.6043 0.116 Uiso 1 1 calc R . .
C19 C 0.2461(3) -0.0463(2) 0.7676(4) 0.1030(11) Uani 1 1 d . . .
H19A H 0.3147 -0.0806 0.7544 0.124 Uiso 1 1 calc R . .
C20 C 0.2455(3) 0.0085(2) 0.8764(3) 0.0917(9) Uani 1 1 d . . .
H20A H 0.3148 0.0122 0.9372 0.110 Uiso 1 1 calc R . .
C21 C 0.1432(2) 0.05878(15) 0.8978(2) 0.0689(7) Uani 1 1 d . . .
H21A H 0.1434 0.0946 0.9740 0.083 Uiso 1 1 calc R . .

loop_
_atom_site_aniso_label
_atom_site_aniso_U_11
_atom_site_aniso_U_22
_atom_site_aniso_U_33
_atom_site_aniso_U_23
_atom_site_aniso_U_13
_atom_site_aniso_U_12
N1 0.0477(10) 0.0586(11) 0.0403(10) -0.0037(8) 0.0078(8) -0.0093(8)
N2 0.0461(11) 0.0557(11) 0.0509(11) -0.0021(9) 0.0118(8) -0.0059(8)
O1 0.0624(10) 0.0836(11) 0.0420(10) -0.0077(8) 0.0074(8) -0.0084(8)
C1 0.0402(12) 0.0489(12) 0.0521(14) 0.0024(10) 0.0019(11) -0.0011(9)
C2 0.0519(14) 0.0761(16) 0.0563(15) -0.0089(12) 0.0134(12) -0.0059(12)
C3 0.0508(15) 0.0885(18) 0.0817(19) -0.0028(15) 0.0258(13) -0.0063(13)
C4 0.0427(14) 0.0785(17) 0.097(2) -0.0032(16) 0.0061(15) -0.0114(12)
C5 0.0584(16) 0.0715(16) 0.0818(19) -0.0139(14) -0.0014(14) -0.0113(13)
C6 0.0528(14) 0.0640(14) 0.0586(15) -0.0045(12) 0.0049(11) -0.0063(11)
C7 0.0455(13) 0.0546(13) 0.0429(14) 0.0019(11) 0.0029(11) 0.0004(10)
C8 0.0472(13) 0.0616(14) 0.0530(14) 0.0089(11) 0.0156(11) -0.0001(11)
C9 0.0585(15) 0.0701(16) 0.0689(17) 0.0057(13) 0.0174(13) 0.0025(11)
C10 0.0630(18) 0.095(2) 0.086(2) 0.0116(16) 0.0285(15) 0.0168(15)
C11 0.0450(15) 0.118(2) 0.089(2) 0.0212(18) 0.0131(15) 0.0027(16)
C12 0.0551(16) 0.103(2) 0.0772(19) 0.0078(16) 0.0089(14) -0.0112(14)
C13 0.0488(14) 0.0737(15) 0.0578(15) 0.0093(12) 0.0096(12) -0.0082(12)
C14 0.0631(16) 0.0727(16) 0.0561(15) -0.0057(12) 0.0077(12) -0.0168(13)
C15 0.0583(14) 0.0529(13) 0.0486(14) -0.0001(10) 0.0104(11) -0.0078(11)
C16 0.0612(15) 0.0490(13) 0.0572(15) 0.0041(11) 0.0177(12) -0.0045(11)
C17 0.0834(18) 0.0619(16) 0.0819(19) -0.0097(13) 0.0302(15) -0.0108(13)
C18 0.120(3) 0.0590(17) 0.121(3) -0.0093(17) 0.067(2) 0.0007(18)
C19 0.103(3) 0.080(2) 0.136(3) 0.032(2) 0.064(2) 0.0308(19)
C20 0.0758(19) 0.095(2) 0.107(3) 0.036(2) 0.0215(18) 0.0216(17)
C21 0.0720(17) 0.0699(16) 0.0658(17) 0.0100(13) 0.0121(14) 0.0089(13)

loop_
_atom_type_symbol
_atom_type_description
_atom_type_scat_dispersion_real
_atom_type_scat_dispersion_imag
_atom_type_scat_source
C C 0.0033 0.0016 'International Tables Vol C Tables 4.2.6.8 and 6.1.1.4'
H H 0.0000 0.0000 'International Tables Vol C Tables 4.2.6.8 and 6.1.1.4'
N N 0.0061 0.0033 'International Tables Vol C Tables 4.2.6.8 and 6.1.1.4'
O O 0.0106 0.0060 'International Tables Vol C Tables 4.2.6.8 and 6.1.1.4'

loop_
_geom_angle_atom_site_label_1
_geom_angle_atom_site_label_2
_geom_angle_atom_site_label_3
_geom_angle
_geom_angle_site_symmetry_1
_geom_angle_site_symmetry_3
_geom_angle_publ_flag
C7 N1 C1 127.44(18) . . ?
C7 N1 H1A 116.3 . . ?
C1 N1 H1A 116.3 . . ?
C8 N2 C15 108.25(16) . . ?
C8 N2 C7 121.26(17) . . ?
C15 N2 C7 128.64(18) . . ?
C2 C1 C6 118.70(19) . . ?
C2 C1 N1 117.58(18) . . ?
C6 C1 N1 123.7(2) . . ?
C1 C2 C3 121.0(2) . . ?
C1 C2 H2A 119.5 . . ?
C3 C2 H2A 119.5 . . ?
C4 C3 C2 120.3(2) . . ?
C4 C3 H3A 119.8 . . ?
C2 C3 H3A 119.8 . . ?
C3 C4 C5 118.9(2) . . ?
C3 C4 H4A 120.6 . . ?
C5 C4 H4A 120.6 . . ?
C4 C5 C6 121.8(2) . . ?
C4 C5 H5A 119.1 . . ?
C6 C5 H5A 119.1 . . ?
C5 C6 C1 119.2(2) . . ?
C5 C6 H6A 120.4 . . ?
C1 C6 H6A 120.4 . . ?
O1 C7 N1 125.37(19) . . ?
O1 C7 N2 120.6(2) . . ?
N1 C7 N2 113.99(18) . . ?
C9 C8 C13 122.1(2) . . ?
C9 C8 N2 130.6(2) . . ?
C13 C8 N2 107.37(19) . . ?
C10 C9 C8 117.7(2) . . ?
C10 C9 H9A 121.2 . . ?
C8 C9 H9A 121.2 . . ?
C9 C10 C11 121.0(3) . . ?
C9 C10 H10A 119.5 . . ?
C11 C10 H10A 119.5 . . ?
C12 C11 C10 121.2(2) . . ?
C12 C11 H11A 119.4 . . ?
C10 C11 H11A 119.4 . . ?
C11 C12 C13 118.9(2) . . ?
C11 C12 H12A 120.6 . . ?
C13 C12 H12A 120.6 . . ?
C12 C13 C8 119.1(2) . . ?
C12 C13 C14 133.7(2) . . ?
C8 C13 C14 107.16(19) . . ?
C15 C14 C13 109.0(2) . . ?
C15 C14 H14A 125.5 . . ?
C13 C14 H14A 125.5 . . ?
C14 C15 N2 108.07(19) . . ?
C14 C15 C16 127.5(2) . . ?
N2 C15 C16 123.68(18) . . ?
C21 C16 C17 117.9(2) . . ?
C21 C16 C15 122.8(2) . . ?
C17 C16 C15 119.1(2) . . ?
C18 C17 C16 120.6(3) . . ?
C18 C17 H17A 119.7 . . ?
C16 C17 H17A 119.7 . . ?
C19 C18 C17 121.2(3) . . ?
C19 C18 H18A 119.4 . . ?
C17 C18 H18A 119.4 . . ?
C20 C19 C18 119.0(3) . . ?
C20 C19 H19A 120.5 . . ?
C18 C19 H19A 120.5 . . ?
C19 C20 C21 120.8(3) . . ?
C19 C20 H20A 119.6 . . ?
C21 C20 H20A 119.6 . . ?
C20 C21 C16 120.4(3) . . ?
C20 C21 H21A 119.8 . . ?
C16 C21 H21A 119.8 . . ?

loop_
_geom_bond_atom_site_label_1
_geom_bond_atom_site_label_2
_geom_bond_distance
_geom_bond_site_symmetry_2
_geom_bond_publ_flag
N1 C7 1.346(3) . ?
N1 C1 1.414(2) . ?
N1 H1A 0.8600 . ?
N2 C8 1.403(3) . ?
N2 C15 1.411(3) . ?
N2 C7 1.414(2) . ?
O1 C7 1.223(2) . ?
C1 C2 1.376(3) . ?
C1 C6 1.385(3) . ?
C2 C3 1.378(3) . ?
C2 H2A 0.9300 . ?
C3 C4 1.362(3) . ?
C3 H3A 0.9300 . ?
C4 C5 1.367(4) . ?
C4 H4A 0.9300 . ?
C5 C6 1.377(3) . ?
C5 H5A 0.9300 . ?
C6 H6A 0.9300 . ?
C8 C9 1.384(3) . ?
C8 C13 1.401(3) . ?
C9 C10 1.380(3) . ?
C9 H9A 0.9300 . ?
C10 C11 1.394(4) . ?
C10 H10A 0.9300 . ?
C11 C12 1.371(4) . ?
C11 H11A 0.9300 . ?
C12 C13 1.398(3) . ?
C12 H12A 0.9300 . ?
C13 C14 1.423(3) . ?
C14 C15 1.357(3) . ?
C14 H14A 0.9300 . ?
C15 C16 1.467(3) . ?
C16 C21 1.384(3) . ?
C16 C17 1.386(3) . ?
C17 C18 1.370(4) . ?
C17 H17A 0.9300 . ?
C18 C19 1.362(4) . ?
C18 H18A 0.9300 . ?
C19 C20 1.359(4) . ?
C19 H19A 0.9300 . ?
C20 C21 1.384(3) . ?
C20 H20A 0.9300 . ?
C21 H21A 0.9300 . ?

loop_
_cod_related_entry_id
_cod_related_entry_database
_cod_related_entry_code
1 ChemSpider 3837921
